data_7703449
loop_
_publ_author_name
'Landman, Iris R.'
'Suleymanov, Abdusalom A.'
'Fadaei-Tirani, Farzaneh'
'Scopelliti, Rosario'
'Chadwick, F. Mark'
'Severin, Kay'

_publ_section_title
;
 Br\/onsted and Lewis acid adducts of triazenes.
;
_journal_issue 7
_journal_name_full 'Dalton transactions (Cambridge, England : 2003)'
_journal_page_first 2317
_journal_page_last 2322
_journal_paper_doi 10.1039/d0dt00049c
_journal_volume 49
_journal_year 2020
_chemical_formula_moiety 'C30 H23 B F15 N3'
_chemical_formula_sum 'C30 H23 B F15 N3'
_chemical_formula_weight 721.32
_space_group_crystal_system orthorhombic
_space_group_IT_number 61
_space_group_name_Hall '-P 2ac 2ab'
_space_group_name_H-M_alt 'P b c a'
_atom_sites_solution_hydrogens geom
_atom_sites_solution_primary dual
_atom_sites_solution_secondary difmap
_audit_creation_method SHELXL-2018/3
_audit_update_record
;
2019-11-20 deposited with the CCDC.	2020-02-04 downloaded from the CCDC.
;
_cell_angle_alpha 90
_cell_angle_beta 90
_cell_angle_gamma 90
_cell_formula_units_Z 16
_cell_length_a 19.1659(5)
_cell_length_b 18.1081(5)
_cell_length_c 35.2711(11)
_cell_measurement_reflns_used 11612
_cell_measurement_temperature 100.00(10)
_cell_measurement_theta_max 74.1240
_cell_measurement_theta_min 5.0070
_cell_volume 12241.1(6)
_computing_cell_refinement 'CrysAlisPro 1.171.38.46 (Rigaku OD, 2015)'
_computing_data_collection 'CrysAlisPro 1.171.38.46 (Rigaku OD, 2015)'
_computing_data_reduction 'CrysAlisPro 1.171.38.46 (Rigaku OD, 2015)'
_computing_molecular_graphics 'Mercury 4.2.0 (CCDC, 2019)'
_computing_publication_material 'CIFTab (Sheldrick, 2016)'
_computing_structure_refinement 'SHELXL-2018/3 (Sheldrick, 2018)'
_computing_structure_solution 'SHELXT (Sheldrick, 2015)'
_diffrn_ambient_environment N~2~
_diffrn_ambient_temperature 100.00(10)
_diffrn_detector 'CCD plate'
_diffrn_detector_area_resol_mean 5.1333
_diffrn_detector_type Atlas
_diffrn_measured_fraction_theta_full 1.000
_diffrn_measured_fraction_theta_max 0.992
_diffrn_measurement_details
;
List of Runs (angles in degrees, time in seconds):

  # Type    Start    End  Width  t~exp~   \w     \q     \k     \f   Frames
#--------------------------------------------------------------------------
  1  \w   -117.00 -18.00   1.00   10.00    --  -42.20 -37.00  90.00   99
  2  \w    -66.00  24.00   1.00   10.00    --  -42.20  37.00 -90.00   90
  3  \w   -116.00 -24.00   1.00   10.00    --  -42.20 -37.00   0.00   92
  4  \w      1.00  81.00   1.00   10.00    --   42.20 -99.00 -30.00   80
  5  \w     50.00  86.00   1.00   10.00    --   42.20-125.00-180.00   36
  6  \w     50.00  77.00   1.00   10.00    --   42.20-125.00 -90.00   27
  7  \w     94.00 121.00   1.00   40.00    --  110.51-125.00 -60.00   27
  8  \w    100.00 143.00   1.00   40.00    --  110.51  45.00   0.00   43
  9  \w     52.00 109.00   1.00   40.00    --  110.51 -94.00   0.00   57
 10  \w     39.00 140.00   1.00   40.00    --  110.51 -61.00   0.00  101
 11  \w     49.00 139.00   1.00   40.00    --  110.51 -30.00 120.00   90
 12  \w     38.00 132.00   1.00   40.00    --  110.51 -45.00-120.00   94
 13  \w     68.00 104.00   1.00   40.00    --  110.51 -94.00 -90.00   36
 14  \w     97.00 124.00   1.00   40.00    --  110.51  61.00 -90.00   27
 15  \w    106.00 177.00   1.00   40.00    --  110.51  61.00 -60.00   71
 16  \w     36.00 138.00   1.00   40.00    --  110.51 -77.00 150.00  102
 17  \w     48.00 122.00   1.00   40.00    --  110.51-125.00-180.00   74
 18  \w     29.00 149.00   1.00   40.00    --  110.51 -15.00 -30.00  120
;
_diffrn_measurement_device 'four-circle diffractometer'
_diffrn_measurement_device_type 'SuperNova, Dual, Cu at zero, Atlas'
_diffrn_measurement_method '\w scans'
_diffrn_radiation_monochromator mirror
_diffrn_radiation_probe x-ray
_diffrn_radiation_type 'Cu K\a'
_diffrn_radiation_wavelength 1.54184
_diffrn_reflns_av_R_equivalents 0.0816
_diffrn_reflns_av_unetI/netI 0.0455
_diffrn_reflns_Laue_measured_fraction_full 1.000
_diffrn_reflns_Laue_measured_fraction_max 0.992
_diffrn_reflns_limit_h_max 15
_diffrn_reflns_limit_h_min -24
_diffrn_reflns_limit_k_max 22
_diffrn_reflns_limit_k_min -22
_diffrn_reflns_limit_l_max 44
_diffrn_reflns_limit_l_min -43
_diffrn_reflns_number 91492
_diffrn_reflns_point_group_measured_fraction_full 1.000
_diffrn_reflns_point_group_measured_fraction_max 0.992
_diffrn_reflns_theta_full 67.684
_diffrn_reflns_theta_max 76.291
_diffrn_reflns_theta_min 3.584
_diffrn_source 'micro-focus sealed X-ray tube'
_diffrn_source_type 'SuperNova (Cu) X-ray Source'
_exptl_absorpt_coefficient_mu 1.404
_exptl_absorpt_correction_T_max 1.000
_exptl_absorpt_correction_T_min 0.401
_exptl_absorpt_correction_type gaussian
_exptl_absorpt_process_details
;
CrysAlisPro 1.171.38.46 (Rigaku Oxford Diffraction, 2015)
Numerical absorption correction based on gaussian integration over
a multifaceted crystal model.
Empirical absorption correction using spherical harmonics,
 implemented in SCALE3 ABSPACK scaling algorithm.
;
_exptl_crystal_colour 'clear light colourless'
_exptl_crystal_density_diffrn 1.566
_exptl_crystal_description needle
_exptl_crystal_F_000 5824
_exptl_crystal_size_max 0.430
_exptl_crystal_size_mid 0.111
_exptl_crystal_size_min 0.093
_refine_diff_density_max 0.442
_refine_diff_density_min -0.256
_refine_diff_density_rms 0.055
_refine_ls_extinction_coef 0.000034(8)
_refine_ls_extinction_expression Fc^*^=kFc[1+0.001xFc^2^\l^3^/sin(2\q)]^-1/4^
_refine_ls_extinction_method 'SHELXL-2018/3 (Sheldrick 2018)'
_refine_ls_goodness_of_fit_ref 1.016
_refine_ls_hydrogen_treatment constr
_refine_ls_matrix_type full
_refine_ls_number_parameters 949
_refine_ls_number_reflns 12733
_refine_ls_number_restraints 128
_refine_ls_restrained_S_all 1.018
_refine_ls_R_factor_all 0.0854
_refine_ls_R_factor_gt 0.0532
_refine_ls_shift/su_max 0.001
_refine_ls_shift/su_mean 0.000
_refine_ls_structure_factor_coef Fsqd
_refine_ls_weighting_details 'w=1/[\s^2^(Fo^2^)+(0.0594P)^2^+5.4552P] where P=(Fo^2^+2Fc^2^)/3'
_refine_ls_weighting_scheme calc
_refine_ls_wR_factor_gt 0.1222
_refine_ls_wR_factor_ref 0.1374
_reflns_Friedel_coverage 0.000
_reflns_number_gt 8559
_reflns_number_total 12733
_reflns_threshold_expression 'I > 2\s(I)'
_cod_data_source_file d0dt00049c2.cif
_cod_data_source_block fmc144
_cod_depositor_comments 'Adding full bibliography for 7703444--7703450.cif.'
_cod_database_code 7703449
_shelx_shelxl_version_number 2018/3
_shelx_space_group_comment
;
The symmetry employed for this shelxl refinement is uniquely defined
by the following loop, which should always be used as a source of
symmetry information in preference to the above space-group names.
They are only intended as comments.
;
_shelx_estimated_absorpt_t_min 0.583
_shelx_estimated_absorpt_t_max 0.881

loop_
_space_group_symop_operation_xyz
'x, y, z'
'-x+1/2, -y, z+1/2'
'-x, y+1/2, -z+1/2'
'x+1/2, -y+1/2, -z'
'-x, -y, -z'
'x-1/2, y, -z-1/2'
'x, -y-1/2, z-1/2'
'-x-1/2, y-1/2, z'

loop_
_atom_site_label
_atom_site_type_symbol
_atom_site_fract_x
_atom_site_fract_y
_atom_site_fract_z
_atom_site_U_iso_or_equiv
_atom_site_adp_type
_atom_site_occupancy
_atom_site_site_symmetry_order
_atom_site_calc_flag
_atom_site_refinement_flags_posn
_atom_site_refinement_flags_adp
_atom_site_refinement_flags_occupancy
_atom_site_disorder_assembly
_atom_site_disorder_group
F1 F 0.71755(8) 0.34229(9) 0.55601(4) 0.0339(3) Uani 1 1 d . . . . .
F2 F 0.81998(10) 0.32348(11) 0.60676(5) 0.0460(4) Uani 1 1 d . . . . .
F3 F 0.90222(10) 0.20115(12) 0.60373(5) 0.0512(5) Uani 1 1 d . . . . .
F4 F 0.87908(9) 0.09722(11) 0.54954(5) 0.0466(4) Uani 1 1 d . . . . .
F5 F 0.78249(8) 0.11734(9) 0.49710(4) 0.0339(3) Uani 1 1 d . . . . .
F6 F 0.56006(7) 0.14564(9) 0.46626(4) 0.0306(3) Uani 1 1 d . . . . .
F7 F 0.56174(8) 0.06941(9) 0.40241(5) 0.0367(4) Uani 1 1 d . . . . .
F8 F 0.67429(9) 0.07315(9) 0.35540(5) 0.0377(4) Uani 1 1 d . . . . .
F9 F 0.78791(8) 0.15604(8) 0.37489(4) 0.0292(3) Uani 1 1 d . . . . .
F10 F 0.78870(7) 0.23168(8) 0.43989(4) 0.0278(3) Uani 1 1 d . . . . .
F11 F 0.56219(7) 0.30346(8) 0.45219(4) 0.0285(3) Uani 1 1 d . . . . .
F12 F 0.55143(9) 0.43134(9) 0.41549(5) 0.0401(4) Uani 1 1 d . . . . .
F13 F 0.65837(10) 0.53120(9) 0.41732(5) 0.0453(4) Uani 1 1 d . . . . .
F14 F 0.77722(9) 0.49742(8) 0.45643(5) 0.0378(4) Uani 1 1 d . . . . .
F15 F 0.79134(8) 0.36900(8) 0.49056(4) 0.0307(3) Uani 1 1 d . . . . .
N1 N 0.61496(11) 0.23538(12) 0.52197(6) 0.0243(4) Uani 1 1 d . . . . .
N2 N 0.57979(11) 0.29451(12) 0.53084(6) 0.0255(4) Uani 1 1 d . . . . .
N3 N 0.52983(11) 0.29876(13) 0.55474(6) 0.0296(5) Uani 1 1 d . . . . .
C1 C 0.50327(15) 0.37693(16) 0.55775(8) 0.0355(6) Uani 1 1 d D U . . .
H1B H 0.456216 0.373208 0.569852 0.043 Uiso 0.25 1 calc R U P A 2
H1A H 0.479208 0.383811 0.582655 0.043 Uiso 0.75 1 calc R U P B 1
C2 C 0.5486(5) 0.4130(5) 0.5861(3) 0.051(3) Uani 0.346(8) 1 d D U P C 2
H2A H 0.547369 0.384892 0.609818 0.076 Uiso 0.346(8) 1 calc R U P C 2
H2B H 0.531950 0.463399 0.590741 0.076 Uiso 0.346(8) 1 calc R U P C 2
H2C H 0.596593 0.414781 0.576535 0.076 Uiso 0.346(8) 1 calc R U P C 2
C3 C 0.5643(3) 0.4339(2) 0.55410(16) 0.0442(14) Uani 0.654(8) 1 d D U P C 1
H3A H 0.602190 0.419988 0.571317 0.066 Uiso 0.654(8) 1 calc R U P C 1
H3B H 0.547264 0.483288 0.560747 0.066 Uiso 0.654(8) 1 calc R U P C 1
H3C H 0.581582 0.434180 0.527956 0.066 Uiso 0.654(8) 1 calc R U P C 1
C4 C 0.4918(10) 0.4127(8) 0.5213(3) 0.072(4) Uani 0.346(8) 1 d D U P C 2
H4A H 0.536207 0.432105 0.511741 0.108 Uiso 0.346(8) 1 calc R U P C 2
H4B H 0.458607 0.453389 0.524438 0.108 Uiso 0.346(8) 1 calc R U P C 2
H4C H 0.473026 0.376740 0.503254 0.108 Uiso 0.346(8) 1 calc R U P C 2
C5 C 0.4519(3) 0.3898(3) 0.52582(16) 0.0414(13) Uani 0.654(8) 1 d D U P C 1
H5A H 0.474600 0.379514 0.501486 0.062 Uiso 0.654(8) 1 calc R U P C 1
H5B H 0.436098 0.441235 0.526323 0.062 Uiso 0.654(8) 1 calc R U P C 1
H5C H 0.411702 0.356872 0.528971 0.062 Uiso 0.654(8) 1 calc R U P C 1
C6 C 0.49298(15) 0.23527(17) 0.57355(9) 0.0357(6) Uani 1 1 d . . . . .
H6 H 0.529190 0.199593 0.582564 0.043 Uiso 1 1 calc R U . . .
C7 C 0.45121(17) 0.2610(2) 0.60795(10) 0.0454(8) Uani 1 1 d . . . . .
H7A H 0.481345 0.290245 0.624644 0.068 Uiso 1 1 calc R U . . .
H7B H 0.433620 0.217940 0.621794 0.068 Uiso 1 1 calc R U . . .
H7C H 0.411847 0.291384 0.599502 0.068 Uiso 1 1 calc R U . . .
C8 C 0.44751(17) 0.1959(2) 0.54453(11) 0.0511(9) Uani 1 1 d . . . . .
H8A H 0.410187 0.229078 0.536153 0.077 Uiso 1 1 calc R U . . .
H8B H 0.426999 0.151685 0.556064 0.077 Uiso 1 1 calc R U . . .
H8C H 0.476055 0.181509 0.522692 0.077 Uiso 1 1 calc R U . . .
C9 C 0.61160(13) 0.16745(15) 0.53913(7) 0.0270(5) Uani 1 1 d . . . . .
C10 C 0.61931(14) 0.10590(15) 0.54995(8) 0.0312(6) Uani 1 1 d . . . . .
C11 C 0.62497(17) 0.02987(16) 0.56435(9) 0.0384(7) Uani 1 1 d . . . . .
C12 C 0.5919(2) 0.02533(19) 0.60356(10) 0.0545(9) Uani 1 1 d . . . . .
H12A H 0.617740 0.057015 0.621170 0.082 Uiso 1 1 calc R U . . .
H12B H 0.593361 -0.025835 0.612572 0.082 Uiso 1 1 calc R U . . .
H12C H 0.543280 0.041909 0.602158 0.082 Uiso 1 1 calc R U . . .
C13 C 0.5877(2) -0.02257(18) 0.53698(11) 0.0519(8) Uani 1 1 d . . . . .
H13A H 0.538152 -0.009452 0.535598 0.078 Uiso 1 1 calc R U . . .
H13B H 0.592397 -0.073449 0.546098 0.078 Uiso 1 1 calc R U . . .
H13C H 0.608669 -0.018368 0.511735 0.078 Uiso 1 1 calc R U . . .
C14 C 0.70299(18) 0.00948(18) 0.56645(11) 0.0502(8) Uani 1 1 d . . . . .
H14A H 0.723151 0.010557 0.540927 0.075 Uiso 1 1 calc R U . . .
H14B H 0.707998 -0.040192 0.577148 0.075 Uiso 1 1 calc R U . . .
H14C H 0.727398 0.045101 0.582626 0.075 Uiso 1 1 calc R U . . .
C15 C 0.74652(13) 0.23311(15) 0.52259(7) 0.0248(5) Uani 1 1 d . . . . .
C16 C 0.75846(14) 0.28203(15) 0.55250(8) 0.0294(5) Uani 1 1 d . . . . .
C17 C 0.80991(15) 0.27313(17) 0.57929(8) 0.0349(6) Uani 1 1 d . . . . .
C18 C 0.85167(15) 0.21155(19) 0.57773(8) 0.0373(7) Uani 1 1 d . . . . .
C19 C 0.84068(14) 0.15945(17) 0.55004(8) 0.0348(6) Uani 1 1 d . . . . .
C20 C 0.78933(13) 0.17143(15) 0.52302(7) 0.0287(5) Uani 1 1 d . . . . .
C21 C 0.67591(12) 0.19086(13) 0.45751(7) 0.0225(5) Uani 1 1 d . . . . .
C22 C 0.61970(12) 0.14864(14) 0.44568(7) 0.0245(5) Uani 1 1 d . . . . .
C23 C 0.61863(13) 0.10849(14) 0.41231(7) 0.0266(5) Uani 1 1 d . . . . .
C24 C 0.67534(14) 0.11066(14) 0.38814(7) 0.0270(5) Uani 1 1 d . . . . .
C25 C 0.73256(13) 0.15250(13) 0.39818(7) 0.0242(5) Uani 1 1 d . . . . .
C26 C 0.73155(12) 0.19085(13) 0.43189(7) 0.0232(5) Uani 1 1 d . . . . .
C27 C 0.67601(13) 0.33008(14) 0.47502(7) 0.0246(5) Uani 1 1 d . . . . .
C28 C 0.61701(13) 0.35048(14) 0.45439(7) 0.0257(5) Uani 1 1 d . . . . .
C29 C 0.60991(14) 0.41663(15) 0.43525(8) 0.0311(6) Uani 1 1 d . . . . .
C30 C 0.66397(16) 0.46653(15) 0.43600(8) 0.0334(6) Uani 1 1 d . . . . .
C31 C 0.72363(15) 0.44920(14) 0.45563(8) 0.0307(6) Uani 1 1 d . . . . .
C32 C 0.72900(13) 0.38205(14) 0.47387(7) 0.0269(5) Uani 1 1 d . . . . .
B1 B 0.68049(14) 0.24720(15) 0.49370(8) 0.0232(6) Uani 1 1 d . . . . .
F16 F 0.43130(8) 0.36030(9) 0.22063(4) 0.0319(3) Uani 1 1 d . . . . .
F17 F 0.43127(9) 0.43812(9) 0.15729(5) 0.0369(4) Uani 1 1 d . . . . .
F18 F 0.32558(9) 0.42621(9) 0.10639(5) 0.0377(4) Uani 1 1 d . . . . .
F19 F 0.21640(8) 0.33331(9) 0.12144(4) 0.0326(3) Uani 1 1 d . . . . .
F20 F 0.21438(8) 0.25460(8) 0.18549(4) 0.0283(3) Uani 1 1 d . . . . .
F21 F 0.20233(8) 0.36927(9) 0.23950(5) 0.0340(3) Uani 1 1 d . . . . .
F22 F 0.09989(9) 0.38698(11) 0.28819(6) 0.0486(5) Uani 1 1 d . . . . .
F23 F 0.08367(10) 0.29329(13) 0.34795(6) 0.0566(5) Uani 1 1 d . . . . .
F24 F 0.17500(10) 0.17901(12) 0.35729(5) 0.0503(5) Uani 1 1 d . . . . .
F25 F 0.28022(8) 0.15994(9) 0.30832(4) 0.0349(4) Uani 1 1 d . . . . .
F26 F 0.21251(8) 0.12112(9) 0.24121(5) 0.0334(3) Uani 1 1 d . . . . .
F27 F 0.23096(10) -0.00557(9) 0.20615(5) 0.0411(4) Uani 1 1 d . . . . .
F28 F 0.35182(11) -0.03367(9) 0.16740(5) 0.0485(5) Uani 1 1 d . . . . .
F29 F 0.45525(10) 0.07046(11) 0.16681(5) 0.0472(4) Uani 1 1 d . . . . .
F30 F 0.43893(8) 0.19750(9) 0.20374(4) 0.0326(3) Uani 1 1 d . . . . .
N4 N 0.37799(11) 0.26399(12) 0.27361(6) 0.0249(4) Uani 1 1 d . . . . .
N5 N 0.41668(11) 0.20708(13) 0.28275(6) 0.0266(4) Uani 1 1 d . . . . .
N6 N 0.46558(11) 0.20690(13) 0.30765(6) 0.0293(5) Uani 1 1 d . . . . .
C33 C 0.49751(15) 0.13047(17) 0.31165(8) 0.0378(7) Uani 1 1 d . . . . .
H33 H 0.513858 0.125241 0.338439 0.045 Uiso 1 1 calc R U . . .
C34 C 0.44538(19) 0.07042(19) 0.30446(11) 0.0538(9) Uani 1 1 d . . . . .
H34A H 0.432406 0.070385 0.277583 0.081 Uiso 1 1 calc R U . . .
H34B H 0.403736 0.079017 0.319966 0.081 Uiso 1 1 calc R U . . .
H34C H 0.465898 0.022580 0.311125 0.081 Uiso 1 1 calc R U . . .
C35 C 0.56099(18) 0.1248(2) 0.28629(11) 0.0536(9) Uani 1 1 d . . . . .
H35A H 0.594044 0.164102 0.292717 0.080 Uiso 1 1 calc R U . . .
H35B H 0.546684 0.129849 0.259746 0.080 Uiso 1 1 calc R U . . .
H35C H 0.583332 0.076616 0.289998 0.080 Uiso 1 1 calc R U . . .
C36 C 0.49883(14) 0.27353(17) 0.32522(8) 0.0332(6) Uani 1 1 d . . . . .
H36 H 0.460458 0.306402 0.334408 0.040 Uiso 1 1 calc R U . . .
C37 C 0.54404(16) 0.2538(2) 0.35944(9) 0.0437(8) Uani 1 1 d . . . . .
H37A H 0.583800 0.223856 0.351098 0.066 Uiso 1 1 calc R U . . .
H37B H 0.516219 0.225599 0.377731 0.066 Uiso 1 1 calc R U . . .
H37C H 0.561083 0.299117 0.371429 0.066 Uiso 1 1 calc R U . . .
C38 C 0.53960(16) 0.3161(2) 0.29516(10) 0.0460(8) Uani 1 1 d . . . . .
H38A H 0.509471 0.325418 0.273220 0.069 Uiso 1 1 calc R U . . .
H38B H 0.580161 0.287064 0.287200 0.069 Uiso 1 1 calc R U . . .
H38C H 0.555350 0.363318 0.305755 0.069 Uiso 1 1 calc R U . . .
C39 C 0.37469(13) 0.33040(15) 0.29200(7) 0.0272(5) Uani 1 1 d . . . . .
C40 C 0.35950(15) 0.38928(16) 0.30434(8) 0.0318(6) Uani 1 1 d . . . . .
C41 C 0.34469(18) 0.46289(16) 0.31933(9) 0.0414(7) Uani 1 1 d D U . . .
C45 C 0.32131(12) 0.30460(13) 0.20729(7) 0.0223(5) Uani 1 1 d . . . . .
C46 C 0.37516(13) 0.35199(14) 0.19785(7) 0.0245(5) Uani 1 1 d . . . . .
C47 C 0.37712(13) 0.39337(14) 0.16478(8) 0.0275(5) Uani 1 1 d . . . . .
C48 C 0.32370(14) 0.38731(14) 0.13881(7) 0.0271(5) Uani 1 1 d . . . . .
C49 C 0.26880(13) 0.34017(14) 0.14658(7) 0.0254(5) Uani 1 1 d . . . . .
C50 C 0.26913(12) 0.30019(13) 0.17986(7) 0.0238(5) Uani 1 1 d . . . . .
C51 C 0.24577(13) 0.26135(14) 0.27023(7) 0.0259(5) Uani 1 1 d . . . . .
C52 C 0.19794(14) 0.31846(15) 0.26735(8) 0.0293(5) Uani 1 1 d . . . . .
C53 C 0.14373(14) 0.32954(17) 0.29281(9) 0.0362(6) Uani 1 1 d . . . . .
C54 C 0.13591(15) 0.28236(19) 0.32296(9) 0.0410(7) Uani 1 1 d . . . . .
C55 C 0.18233(15) 0.22557(18) 0.32771(8) 0.0371(7) Uani 1 1 d . . . . .
C56 C 0.23569(13) 0.21603(15) 0.30180(8) 0.0300(6) Uani 1 1 d . . . . .
C57 C 0.32562(13) 0.16583(14) 0.22549(7) 0.0248(5) Uani 1 1 d . . . . .
C58 C 0.27504(14) 0.11123(15) 0.22430(7) 0.0283(5) Uani 1 1 d . . . . .
C59 C 0.28293(15) 0.04424(14) 0.20582(8) 0.0309(6) Uani 1 1 d . . . . .
C60 C 0.34375(17) 0.03001(15) 0.18643(8) 0.0356(6) Uani 1 1 d . . . . .
C61 C 0.39570(15) 0.08270(16) 0.18631(8) 0.0339(6) Uani 1 1 d . . . . .
C62 C 0.38602(14) 0.14815(15) 0.20554(7) 0.0281(5) Uani 1 1 d . . . . .
C66 C 0.3858(11) 0.5244(11) 0.3022(5) 0.046(4) Uani 0.346(8) 1 d D U P C 2
H66A H 0.379487 0.524118 0.274595 0.069 Uiso 0.346(8) 1 calc R U P C 2
H66B H 0.435385 0.517744 0.308141 0.069 Uiso 0.346(8) 1 calc R U P C 2
H66C H 0.369678 0.571617 0.312484 0.069 Uiso 0.346(8) 1 calc R U P C 2
C67 C 0.2647(6) 0.4751(12) 0.3110(6) 0.035(3) Uani 0.346(8) 1 d D U P C 2
H67A H 0.237446 0.436275 0.323472 0.052 Uiso 0.346(8) 1 calc R U P C 2
H67B H 0.256546 0.473256 0.283592 0.052 Uiso 0.346(8) 1 calc R U P C 2
H67C H 0.250289 0.523442 0.320783 0.052 Uiso 0.346(8) 1 calc R U P C 2
C68 C 0.3512(9) 0.4583(10) 0.3628(3) 0.052(4) Uani 0.346(8) 1 d D U P C 2
H68A H 0.399195 0.444943 0.369571 0.079 Uiso 0.346(8) 1 calc R U P C 2
H68B H 0.319078 0.420689 0.372463 0.079 Uiso 0.346(8) 1 calc R U P C 2
H68C H 0.339636 0.506297 0.373939 0.079 Uiso 0.346(8) 1 calc R U P C 2
C72 C 0.3826(6) 0.5161(5) 0.2916(2) 0.042(2) Uani 0.654(8) 1 d D U P C 1
H72A H 0.364125 0.509279 0.265970 0.063 Uiso 0.654(8) 1 calc R U P C 1
H72B H 0.432750 0.505352 0.291740 0.063 Uiso 0.654(8) 1 calc R U P C 1
H72C H 0.374978 0.567245 0.299709 0.063 Uiso 0.654(8) 1 calc R U P C 1
C73 C 0.2670(4) 0.4808(8) 0.3202(3) 0.049(3) Uani 0.654(8) 1 d D U P C 1
H73A H 0.242640 0.444462 0.335961 0.074 Uiso 0.654(8) 1 calc R U P C 1
H73B H 0.248245 0.479064 0.294321 0.074 Uiso 0.654(8) 1 calc R U P C 1
H73C H 0.260080 0.530288 0.330732 0.074 Uiso 0.654(8) 1 calc R U P C 1
C74 C 0.3781(6) 0.4731(6) 0.3587(2) 0.066(3) Uani 0.654(8) 1 d D U P C 1
H74A H 0.428175 0.462396 0.357179 0.100 Uiso 0.654(8) 1 calc R U P C 1
H74B H 0.356149 0.439245 0.376816 0.100 Uiso 0.654(8) 1 calc R U P C 1
H74C H 0.371336 0.524113 0.367217 0.100 Uiso 0.654(8) 1 calc R U P C 1
B2 B 0.31561(14) 0.24880(16) 0.24367(8) 0.0238(6) Uani 1 1 d . . . . .

loop_
_atom_site_aniso_label
_atom_site_aniso_U_11
_atom_site_aniso_U_22
_atom_site_aniso_U_33
_atom_site_aniso_U_23
_atom_site_aniso_U_13
_atom_site_aniso_U_12
F1 0.0348(8) 0.0342(8) 0.0327(8) -0.0087(6) 0.0002(6) -0.0040(7)
F2 0.0506(10) 0.0504(11) 0.0369(9) -0.0061(8) -0.0122(8) -0.0131(9)
F3 0.0403(10) 0.0683(13) 0.0448(10) 0.0125(9) -0.0202(8) -0.0063(9)
F4 0.0395(9) 0.0558(12) 0.0446(10) 0.0091(9) -0.0049(8) 0.0160(9)
F5 0.0358(8) 0.0320(8) 0.0341(8) -0.0028(6) -0.0024(7) 0.0092(7)
F6 0.0219(7) 0.0360(8) 0.0339(8) -0.0057(6) 0.0052(6) -0.0080(6)
F7 0.0331(8) 0.0377(9) 0.0393(9) -0.0086(7) -0.0015(7) -0.0129(7)
F8 0.0433(9) 0.0382(9) 0.0316(8) -0.0118(7) 0.0027(7) -0.0052(7)
F9 0.0277(7) 0.0300(8) 0.0299(7) -0.0010(6) 0.0074(6) 0.0011(6)
F10 0.0214(7) 0.0301(7) 0.0319(8) -0.0029(6) 0.0030(6) -0.0058(6)
F11 0.0237(7) 0.0311(8) 0.0306(7) -0.0008(6) -0.0017(6) -0.0003(6)
F12 0.0426(9) 0.0363(9) 0.0415(9) 0.0036(7) -0.0039(7) 0.0113(7)
F13 0.0609(12) 0.0235(8) 0.0513(11) 0.0085(7) 0.0044(9) 0.0035(8)
F14 0.0444(9) 0.0243(8) 0.0445(9) -0.0030(7) 0.0117(8) -0.0109(7)
F15 0.0247(7) 0.0295(8) 0.0379(8) -0.0015(6) 0.0012(6) -0.0068(6)
N1 0.0209(10) 0.0246(10) 0.0274(10) 0.0004(8) 0.0019(8) -0.0008(8)
N2 0.0220(10) 0.0288(11) 0.0256(10) -0.0037(8) -0.0001(8) 0.0033(9)
N3 0.0263(10) 0.0342(12) 0.0284(11) -0.0005(9) 0.0028(9) 0.0061(9)
C1 0.0341(14) 0.0361(15) 0.0362(14) -0.0032(12) 0.0019(11) 0.0169(12)
C2 0.047(5) 0.040(5) 0.065(7) -0.019(5) 0.001(5) 0.017(4)
C3 0.045(3) 0.029(2) 0.059(3) -0.013(2) 0.003(2) 0.004(2)
C4 0.106(11) 0.069(9) 0.041(6) 0.011(6) 0.002(7) 0.057(9)
C5 0.042(3) 0.032(3) 0.050(3) 0.001(2) -0.004(2) 0.017(2)
C6 0.0259(13) 0.0394(16) 0.0419(16) 0.0031(13) 0.0078(12) 0.0028(12)
C7 0.0369(16) 0.055(2) 0.0440(18) 0.0034(15) 0.0142(14) 0.0034(15)
C8 0.0342(16) 0.055(2) 0.064(2) -0.0160(17) 0.0095(15) -0.0054(15)
C9 0.0214(11) 0.0292(13) 0.0303(12) 0.0006(10) 0.0041(9) -0.0015(10)
C10 0.0286(13) 0.0281(14) 0.0368(14) -0.0017(11) 0.0068(11) 0.0005(11)
C11 0.0456(16) 0.0249(13) 0.0447(16) 0.0051(12) 0.0085(13) 0.0006(12)
C12 0.073(2) 0.0384(17) 0.052(2) 0.0094(15) 0.0182(18) 0.0011(17)
C13 0.060(2) 0.0297(16) 0.066(2) -0.0024(15) 0.0024(18) -0.0042(15)
C14 0.0479(19) 0.0333(16) 0.070(2) 0.0107(15) 0.0040(17) 0.0097(14)
C15 0.0198(11) 0.0257(12) 0.0290(12) 0.0000(10) 0.0026(9) -0.0051(10)
C16 0.0277(13) 0.0320(14) 0.0284(12) -0.0006(11) 0.0012(10) -0.0071(11)
C17 0.0349(14) 0.0405(16) 0.0294(13) -0.0008(12) -0.0034(11) -0.0131(13)
C18 0.0266(13) 0.0532(19) 0.0322(14) 0.0110(13) -0.0074(11) -0.0068(13)
C19 0.0265(13) 0.0404(16) 0.0375(14) 0.0091(12) -0.0019(11) 0.0037(12)
C20 0.0261(12) 0.0329(13) 0.0273(12) 0.0020(10) 0.0006(10) -0.0036(11)
C21 0.0227(11) 0.0198(11) 0.0250(11) 0.0003(9) 0.0008(9) 0.0004(9)
C22 0.0201(11) 0.0232(12) 0.0302(12) 0.0010(10) 0.0022(9) -0.0027(10)
C23 0.0258(12) 0.0228(12) 0.0313(12) -0.0018(10) -0.0029(10) -0.0062(10)
C24 0.0320(13) 0.0211(12) 0.0279(12) -0.0033(10) -0.0009(10) 0.0016(10)
C25 0.0252(12) 0.0209(11) 0.0266(11) 0.0025(9) 0.0050(9) 0.0032(10)
C26 0.0197(11) 0.0210(11) 0.0288(12) 0.0010(9) -0.0005(9) -0.0040(9)
C27 0.0268(12) 0.0224(12) 0.0245(11) -0.0044(9) 0.0048(9) -0.0014(10)
C28 0.0252(12) 0.0250(12) 0.0269(12) -0.0024(10) 0.0053(9) -0.0009(10)
C29 0.0324(14) 0.0297(13) 0.0310(13) -0.0020(11) 0.0029(10) 0.0087(11)
C30 0.0455(16) 0.0199(12) 0.0347(14) -0.0002(10) 0.0091(12) 0.0039(11)
C31 0.0358(14) 0.0226(12) 0.0336(13) -0.0036(10) 0.0113(11) -0.0042(11)
C32 0.0265(12) 0.0262(12) 0.0279(12) -0.0032(10) 0.0036(10) -0.0014(10)
B1 0.0201(13) 0.0217(13) 0.0277(15) -0.0009(10) 0.0031(10) -0.0035(10)
F16 0.0249(7) 0.0391(9) 0.0317(8) 0.0047(7) -0.0052(6) -0.0111(7)
F17 0.0351(8) 0.0363(9) 0.0393(9) 0.0091(7) 0.0013(7) -0.0132(7)
F18 0.0456(9) 0.0348(9) 0.0327(8) 0.0105(7) -0.0025(7) -0.0041(7)
F19 0.0327(8) 0.0331(8) 0.0320(8) 0.0016(6) -0.0099(6) -0.0003(7)
F20 0.0236(7) 0.0275(8) 0.0338(8) 0.0015(6) -0.0038(6) -0.0053(6)
F21 0.0322(8) 0.0307(8) 0.0391(9) 0.0024(7) 0.0033(7) 0.0047(6)
F22 0.0361(9) 0.0517(11) 0.0580(11) -0.0084(9) 0.0093(8) 0.0112(8)
F23 0.0404(10) 0.0773(15) 0.0520(11) -0.0080(10) 0.0235(9) -0.0031(10)
F24 0.0502(11) 0.0637(13) 0.0370(9) 0.0123(9) 0.0107(8) -0.0141(9)
F25 0.0323(8) 0.0380(9) 0.0346(8) 0.0108(7) -0.0002(6) -0.0030(7)
F26 0.0251(7) 0.0315(8) 0.0436(9) -0.0001(7) -0.0020(6) -0.0066(6)
F27 0.0492(10) 0.0254(8) 0.0486(10) 0.0036(7) -0.0159(8) -0.0093(7)
F28 0.0684(12) 0.0271(8) 0.0499(11) -0.0084(8) -0.0069(9) 0.0090(9)
F29 0.0456(10) 0.0488(11) 0.0471(10) -0.0079(8) 0.0084(8) 0.0143(9)
F30 0.0247(7) 0.0368(8) 0.0363(8) -0.0008(7) 0.0044(6) -0.0021(6)
N4 0.0211(10) 0.0282(11) 0.0253(10) 0.0003(9) -0.0003(8) -0.0047(8)
N5 0.0209(10) 0.0351(12) 0.0240(10) 0.0010(9) -0.0007(8) 0.0027(9)
N6 0.0223(10) 0.0382(13) 0.0275(11) 0.0022(9) -0.0020(8) 0.0022(9)
C33 0.0315(14) 0.0456(17) 0.0362(14) 0.0038(13) -0.0057(11) 0.0125(13)
C34 0.056(2) 0.0377(17) 0.067(2) 0.0134(16) -0.0198(18) 0.0058(16)
C35 0.0450(19) 0.058(2) 0.058(2) -0.0068(17) 0.0077(16) 0.0173(16)
C36 0.0276(13) 0.0407(16) 0.0312(13) -0.0029(12) -0.0051(11) 0.0011(12)
C37 0.0318(15) 0.063(2) 0.0368(16) -0.0038(14) -0.0092(13) 0.0062(14)
C38 0.0339(15) 0.056(2) 0.0478(18) 0.0070(15) -0.0041(13) -0.0106(14)
C39 0.0239(12) 0.0302(13) 0.0275(12) -0.0013(10) -0.0025(10) -0.0050(10)
C40 0.0344(14) 0.0321(14) 0.0289(13) 0.0033(11) -0.0040(11) -0.0024(12)
C41 0.0613(19) 0.0250(13) 0.0378(15) -0.0001(11) -0.0106(14) 0.0030(13)
C45 0.0213(11) 0.0201(11) 0.0254(11) -0.0030(9) 0.0003(9) 0.0018(9)
C46 0.0225(11) 0.0259(12) 0.0250(11) -0.0013(9) -0.0011(9) -0.0006(10)
C47 0.0267(12) 0.0229(12) 0.0328(13) -0.0006(10) 0.0036(10) -0.0044(10)
C48 0.0344(13) 0.0225(12) 0.0244(12) 0.0017(9) 0.0009(10) 0.0025(10)
C49 0.0262(12) 0.0222(11) 0.0279(12) -0.0028(10) -0.0039(9) 0.0026(10)
C50 0.0218(11) 0.0205(11) 0.0291(12) -0.0016(9) 0.0010(9) -0.0007(9)
C51 0.0214(11) 0.0272(12) 0.0291(13) -0.0013(10) -0.0014(10) -0.0061(10)
C52 0.0267(12) 0.0296(13) 0.0315(13) -0.0033(10) -0.0002(10) -0.0048(10)
C53 0.0258(13) 0.0375(15) 0.0452(16) -0.0094(13) 0.0046(12) 0.0005(12)
C54 0.0282(14) 0.0555(19) 0.0394(16) -0.0065(14) 0.0115(12) -0.0083(13)
C55 0.0330(15) 0.0478(17) 0.0305(14) 0.0030(13) 0.0053(11) -0.0141(13)
C56 0.0239(12) 0.0329(14) 0.0331(13) 0.0000(11) -0.0009(10) -0.0079(11)
C57 0.0254(12) 0.0232(12) 0.0259(11) 0.0019(10) -0.0038(9) 0.0000(10)
C58 0.0274(12) 0.0286(13) 0.0289(12) 0.0036(10) -0.0072(10) -0.0012(11)
C59 0.0352(14) 0.0224(12) 0.0353(14) 0.0037(10) -0.0122(11) -0.0045(11)
C60 0.0499(17) 0.0217(12) 0.0352(14) -0.0043(11) -0.0101(12) 0.0064(12)
C61 0.0359(14) 0.0320(14) 0.0337(14) -0.0022(11) 0.0003(11) 0.0102(12)
C62 0.0282(12) 0.0281(13) 0.0279(12) 0.0000(10) -0.0036(10) -0.0017(11)
C66 0.041(6) 0.041(7) 0.055(9) -0.009(6) -0.012(6) -0.009(5)
C67 0.047(6) 0.016(5) 0.041(8) -0.009(5) 0.004(4) 0.016(4)
C68 0.078(9) 0.034(8) 0.045(6) -0.007(5) -0.008(6) 0.014(7)
C72 0.053(4) 0.020(3) 0.052(5) 0.000(3) -0.014(3) -0.002(2)
C73 0.059(4) 0.040(4) 0.050(6) -0.011(4) 0.015(3) -0.001(3)
C74 0.114(8) 0.040(4) 0.046(4) -0.006(3) -0.028(4) 0.003(5)
B2 0.0194(13) 0.0262(14) 0.0258(14) 0.0004(10) -0.0021(10) -0.0041(11)

loop_
_atom_type_symbol
_atom_type_description
_atom_type_scat_dispersion_real
_atom_type_scat_dispersion_imag
_atom_type_scat_source
C C 0.0181 0.0091 'International Tables Vol C Tables 4.2.6.8 and 6.1.1.4'
H H 0.0000 0.0000 'International Tables Vol C Tables 4.2.6.8 and 6.1.1.4'
B B 0.0090 0.0039 'International Tables Vol C Tables 4.2.6.8 and 6.1.1.4'
F F 0.0727 0.0534 'International Tables Vol C Tables 4.2.6.8 and 6.1.1.4'
N N 0.0311 0.0180 'International Tables Vol C Tables 4.2.6.8 and 6.1.1.4'

loop_
_exptl_crystal_face_index_h
_exptl_crystal_face_index_k
_exptl_crystal_face_index_l
_exptl_crystal_face_perp_dist
12 -1 8 0.0318
-12 0 -8 0.0513
-8 2 17 0.0530
-6 2 -19 0.0758
11 -3 -11 0.0313
4 -1 21 0.0302
9 8 6 0.1059
-6 10 -3 0.1750
-1 -12 -2 0.2348
4 2 -22 0.0855
4 -1 -22 0.0590
7 2 19 0.0417
2 5 20 0.0741
10 -1 14 0.0228
-5 -1 20 0.0527

loop_
_geom_angle_atom_site_label_1
_geom_angle_atom_site_label_2
_geom_angle_atom_site_label_3
_geom_angle
N2 N1 C9 127.3(2)
N2 N1 B1 116.2(2)
C9 N1 B1 115.3(2)
N3 N2 N1 126.5(2)
N2 N3 C6 126.6(2)
N2 N3 C1 110.8(2)
C6 N3 C1 121.9(2)
C4 C1 C2 119.3(9)
C4 C1 N3 114.0(5)
C2 C1 N3 105.3(4)
N3 C1 C5 108.1(3)
N3 C1 C3 111.2(3)
C5 C1 C3 108.9(4)
N3 C6 C8 109.3(3)
N3 C6 C7 111.3(3)
C8 C6 C7 112.2(3)
C10 C9 N1 167.8(3)
C9 C10 C11 176.8(3)
C10 C11 C12 109.4(3)
C10 C11 C13 109.2(3)
C12 C11 C13 110.2(3)
C10 C11 C14 108.2(2)
C12 C11 C14 110.3(3)
C13 C11 C14 109.5(3)
C20 C15 C16 114.0(2)
C20 C15 B1 126.0(2)
C16 C15 B1 119.7(2)
F1 C16 C17 116.6(2)
F1 C16 C15 119.2(2)
C17 C16 C15 124.2(3)
F2 C17 C18 119.7(3)
F2 C17 C16 121.2(3)
C18 C17 C16 119.0(3)
F3 C18 C17 120.3(3)
F3 C18 C19 119.9(3)
C17 C18 C19 119.8(3)
F4 C19 C18 120.0(3)
F4 C19 C20 120.7(3)
C18 C19 C20 119.3(3)
F5 C20 C15 121.4(2)
F5 C20 C19 115.0(2)
C15 C20 C19 123.6(3)
C22 C21 C26 113.5(2)
C22 C21 B1 128.4(2)
C26 C21 B1 117.6(2)
F6 C22 C23 115.0(2)
F6 C22 C21 121.1(2)
C23 C22 C21 123.9(2)
F7 C23 C24 119.5(2)
F7 C23 C22 120.6(2)
C24 C23 C22 119.9(2)
F8 C24 C25 120.8(2)
F8 C24 C23 120.4(2)
C25 C24 C23 118.9(2)
F9 C25 C26 121.0(2)
F9 C25 C24 119.8(2)
C26 C25 C24 119.2(2)
F10 C26 C25 116.4(2)
F10 C26 C21 118.9(2)
C25 C26 C21 124.7(2)
C32 C27 C28 113.5(2)
C32 C27 B1 126.5(2)
C28 C27 B1 119.6(2)
F11 C28 C29 116.1(2)
F11 C28 C27 119.5(2)
C29 C28 C27 124.4(2)
F12 C29 C30 120.5(3)
F12 C29 C28 120.4(3)
C30 C29 C28 119.1(3)
F13 C30 C31 120.8(3)
F13 C30 C29 120.1(3)
C31 C30 C29 119.2(3)
F14 C31 C30 119.8(2)
F14 C31 C32 120.3(3)
C30 C31 C32 119.9(3)
F15 C32 C31 115.0(2)
F15 C32 C27 121.1(2)
C31 C32 C27 123.9(3)
N1 B1 C21 110.89(19)
N1 B1 C27 109.1(2)
C21 B1 C27 104.7(2)
N1 B1 C15 101.3(2)
C21 B1 C15 115.3(2)
C27 B1 C15 115.5(2)
N5 N4 C39 127.0(2)
N5 N4 B2 116.4(2)
C39 N4 B2 115.1(2)
N6 N5 N4 125.7(2)
N5 N6 C36 126.2(2)
N5 N6 C33 111.1(2)
C36 N6 C33 121.6(2)
C34 C33 C35 112.7(3)
C34 C33 N6 112.1(2)
C35 C33 N6 109.3(3)
N6 C36 C38 109.7(2)
N6 C36 C37 112.3(3)
C38 C36 C37 112.1(2)
C40 C39 N4 167.0(3)
C39 C40 C41 177.0(3)
C40 C41 C66 115.5(9)
C40 C41 C73 113.0(6)
C40 C41 C68 107.1(8)
C66 C41 C68 113.6(8)
C40 C41 C74 110.8(5)
C73 C41 C74 111.3(6)
C40 C41 C72 104.3(5)
C73 C41 C72 109.7(6)
C74 C41 C72 107.3(5)
C40 C41 C67 104.4(8)
C66 C41 C67 109.5(9)
C68 C41 C67 105.8(8)
C46 C45 C50 113.8(2)
C46 C45 B2 128.4(2)
C50 C45 B2 117.4(2)
F16 C46 C45 121.3(2)
F16 C46 C47 114.7(2)
C45 C46 C47 123.9(2)
F17 C47 C48 119.4(2)
F17 C47 C46 120.8(2)
C48 C47 C46 119.7(2)
F18 C48 C47 120.3(2)
F18 C48 C49 120.9(2)
C47 C48 C49 118.9(2)
F19 C49 C50 121.1(2)
F19 C49 C48 119.6(2)
C50 C49 C48 119.3(2)
F20 C50 C49 116.3(2)
F20 C50 C45 119.4(2)
C49 C50 C45 124.3(2)
C52 C51 C56 113.9(2)
C52 C51 B2 126.7(2)
C56 C51 B2 118.9(2)
F21 C52 C51 121.4(2)
F21 C52 C53 114.8(2)
C51 C52 C53 123.8(3)
F22 C53 C54 120.4(3)
F22 C53 C52 120.0(3)
C54 C53 C52 119.6(3)
F23 C54 C55 120.8(3)
F23 C54 C53 119.8(3)
C55 C54 C53 119.4(3)
F24 C55 C54 119.8(3)
F24 C55 C56 120.7(3)
C54 C55 C56 119.6(3)
F25 C56 C55 116.8(3)
F25 C56 C51 119.4(2)
C55 C56 C51 123.8(3)
C58 C57 C62 113.7(2)
C58 C57 B2 125.6(2)
C62 C57 B2 120.3(2)
F26 C58 C59 114.9(2)
F26 C58 C57 120.8(2)
C59 C58 C57 124.3(3)
F27 C59 C60 120.4(2)
F27 C59 C58 120.2(3)
C60 C59 C58 119.4(3)
F28 C60 C59 120.4(3)
F28 C60 C61 120.6(3)
C59 C60 C61 118.9(3)
F29 C61 C62 120.4(3)
F29 C61 C60 119.9(3)
C62 C61 C60 119.8(3)
F30 C62 C61 116.4(2)
F30 C62 C57 119.7(2)
C61 C62 C57 124.0(3)
N4 B2 C45 110.93(19)
N4 B2 C57 108.9(2)
C45 B2 C57 104.5(2)
N4 B2 C51 101.9(2)
C45 B2 C51 114.5(2)
C57 B2 C51 116.2(2)

loop_
_geom_bond_atom_site_label_1
_geom_bond_atom_site_label_2
_geom_bond_distance
F1 C16 1.349(3)
F2 C17 1.344(3)
F3 C18 1.347(3)
F4 C19 1.346(3)
F5 C20 1.346(3)
F6 C22 1.355(3)
F7 C23 1.346(3)
F8 C24 1.340(3)
F9 C25 1.343(3)
F10 C26 1.351(3)
F11 C28 1.355(3)
F12 C29 1.346(3)
F13 C30 1.348(3)
F14 C31 1.348(3)
F15 C32 1.353(3)
N1 N2 1.303(3)
N1 C9 1.373(3)
N1 B1 1.618(3)
N2 N3 1.278(3)
N3 C6 1.504(4)
N3 C1 1.508(3)
C1 C4 1.456(9)
C1 C2 1.477(9)
C1 C5 1.514(5)
C1 C3 1.565(5)
C6 C8 1.522(5)
C6 C7 1.527(4)
C9 C10 1.187(4)
C10 C11 1.471(4)
C11 C12 1.524(4)
C11 C13 1.531(5)
C11 C14 1.542(4)
C15 C20 1.386(4)
C15 C16 1.396(4)
C15 B1 1.645(4)
C16 C17 1.375(4)
C17 C18 1.374(5)
C18 C19 1.374(5)
C19 C20 1.387(4)
C21 C22 1.385(3)
C21 C26 1.398(3)
C21 B1 1.636(4)
C22 C23 1.384(4)
C23 C24 1.382(4)
C24 C25 1.379(4)
C25 C26 1.377(4)
C27 C32 1.385(4)
C27 C28 1.394(4)
C27 B1 1.641(4)
C28 C29 1.382(4)
C29 C30 1.375(4)
C30 C31 1.373(4)
C31 C32 1.380(4)
F16 C46 1.351(3)
F17 C47 1.343(3)
F18 C48 1.343(3)
F19 C49 1.345(3)
F20 C50 1.350(3)
F21 C52 1.348(3)
F22 C53 1.347(4)
F23 C54 1.349(3)
F24 C55 1.349(3)
F25 C56 1.346(3)
F26 C58 1.351(3)
F27 C59 1.344(3)
F28 C60 1.343(3)
F29 C61 1.351(3)
F30 C62 1.353(3)
N4 N5 1.310(3)
N4 C39 1.368(3)
N4 B2 1.619(3)
N5 N6 1.284(3)
N6 C36 1.499(4)
N6 C33 1.520(4)
C33 C34 1.498(5)
C33 C35 1.513(4)
C36 C38 1.527(4)
C36 C37 1.528(4)
C39 C40 1.188(4)
C40 C41 1.462(4)
C41 C66 1.493(11)
C41 C73 1.525(9)
C41 C68 1.540(11)
C41 C74 1.541(8)
C41 C72 1.553(7)
C41 C67 1.577(10)
C45 C46 1.383(3)
C45 C50 1.394(3)
C45 B2 1.637(4)
C46 C47 1.387(4)
C47 C48 1.378(4)
C48 C49 1.382(4)
C49 C50 1.379(4)
C51 C52 1.386(4)
C51 C56 1.397(4)
C51 B2 1.650(4)
C52 C53 1.388(4)
C53 C54 1.372(5)
C54 C55 1.370(5)
C55 C56 1.382(4)
C57 C58 1.385(4)
C57 C62 1.392(4)
C57 B2 1.645(4)
C58 C59 1.385(4)
C59 C60 1.376(4)
C60 C61 1.379(4)
C61 C62 1.378(4)

loop_
_geom_torsion_atom_site_label_1
_geom_torsion_atom_site_label_2
_geom_torsion_atom_site_label_3
_geom_torsion_atom_site_label_4
_geom_torsion
C9 N1 N2 N3 -8.0(4)
B1 N1 N2 N3 -174.4(2)
N1 N2 N3 C6 -10.1(4)
N1 N2 N3 C1 178.9(2)
N2 N3 C1 C4 46.5(9)
C6 N3 C1 C4 -125.0(9)
N2 N3 C1 C2 -86.1(5)
C6 N3 C1 C2 102.4(5)
N2 N3 C1 C5 83.2(4)
C6 N3 C1 C5 -88.3(4)
N2 N3 C1 C3 -36.3(4)
C6 N3 C1 C3 152.2(3)
N2 N3 C6 C8 -71.5(3)
C1 N3 C6 C8 98.6(3)
N2 N3 C6 C7 164.0(3)
C1 N3 C6 C7 -25.9(4)
N2 N1 C9 C10 -169.8(13)
B1 N1 C9 C10 -3.3(15)
C20 C15 C16 F1 -176.8(2)
B1 C15 C16 F1 -3.3(4)
C20 C15 C16 C17 3.1(4)
B1 C15 C16 C17 176.5(2)
F1 C16 C17 F2 -2.1(4)
C15 C16 C17 F2 178.0(2)
F1 C16 C17 C18 178.0(2)
C15 C16 C17 C18 -1.9(4)
F2 C17 C18 F3 0.5(4)
C16 C17 C18 F3 -179.6(2)
F2 C17 C18 C19 178.9(3)
C16 C17 C18 C19 -1.2(4)
F3 C18 C19 F4 1.8(4)
C17 C18 C19 F4 -176.6(3)
F3 C18 C19 C20 -178.8(2)
C17 C18 C19 C20 2.7(4)
C16 C15 C20 F5 177.1(2)
B1 C15 C20 F5 4.1(4)
C16 C15 C20 C19 -1.4(4)
B1 C15 C20 C19 -174.4(2)
F4 C19 C20 F5 -0.7(4)
C18 C19 C20 F5 180.0(2)
F4 C19 C20 C15 177.9(2)
C18 C19 C20 C15 -1.4(4)
C26 C21 C22 F6 -176.6(2)
B1 C21 C22 F6 -5.4(4)
C26 C21 C22 C23 1.6(4)
B1 C21 C22 C23 172.9(2)
F6 C22 C23 F7 -0.8(4)
C21 C22 C23 F7 -179.2(2)
F6 C22 C23 C24 176.7(2)
C21 C22 C23 C24 -1.7(4)
F7 C23 C24 F8 -1.2(4)
C22 C23 C24 F8 -178.7(2)
F7 C23 C24 C25 178.3(2)
C22 C23 C24 C25 0.8(4)
F8 C24 C25 F9 0.2(4)
C23 C24 C25 F9 -179.2(2)
F8 C24 C25 C26 179.4(2)
C23 C24 C25 C26 0.0(4)
F9 C25 C26 F10 0.1(3)
C24 C25 C26 F10 -179.1(2)
F9 C25 C26 C21 179.3(2)
C24 C25 C26 C21 0.1(4)
C22 C21 C26 F10 178.3(2)
B1 C21 C26 F10 6.0(3)
C22 C21 C26 C25 -0.8(4)
B1 C21 C26 C25 -173.1(2)
C32 C27 C28 F11 177.9(2)
B1 C27 C28 F11 4.4(3)
C32 C27 C28 C29 -1.7(4)
B1 C27 C28 C29 -175.2(2)
F11 C28 C29 F12 -0.7(4)
C27 C28 C29 F12 178.9(2)
F11 C28 C29 C30 -179.3(2)
C27 C28 C29 C30 0.3(4)
F12 C29 C30 F13 0.9(4)
C28 C29 C30 F13 179.6(2)
F12 C29 C30 C31 -178.4(2)
C28 C29 C30 C31 0.2(4)
F13 C30 C31 F14 0.3(4)
C29 C30 C31 F14 179.6(2)
F13 C30 C31 C32 -178.5(2)
C29 C30 C31 C32 0.8(4)
F14 C31 C32 F15 -2.3(3)
C30 C31 C32 F15 176.5(2)
F14 C31 C32 C27 178.7(2)
C30 C31 C32 C27 -2.4(4)
C28 C27 C32 F15 -176.1(2)
B1 C27 C32 F15 -3.2(4)
C28 C27 C32 C31 2.8(4)
B1 C27 C32 C31 175.7(2)
N2 N1 B1 C21 -127.8(2)
C9 N1 B1 C21 64.1(3)
N2 N1 B1 C27 -13.0(3)
C9 N1 B1 C27 178.9(2)
N2 N1 B1 C15 109.3(2)
C9 N1 B1 C15 -58.8(3)
C22 C21 B1 N1 13.4(4)
C26 C21 B1 N1 -175.6(2)
C22 C21 B1 C27 -104.2(3)
C26 C21 B1 C27 66.8(3)
C22 C21 B1 C15 127.7(3)
C26 C21 B1 C15 -61.3(3)
C32 C27 B1 N1 129.4(3)
C28 C27 B1 N1 -58.0(3)
C32 C27 B1 C21 -111.8(3)
C28 C27 B1 C21 60.7(3)
C32 C27 B1 C15 16.2(4)
C28 C27 B1 C15 -171.3(2)
C20 C15 B1 N1 107.0(3)
C16 C15 B1 N1 -65.7(3)
C20 C15 B1 C21 -12.8(4)
C16 C15 B1 C21 174.6(2)
C20 C15 B1 C27 -135.3(3)
C16 C15 B1 C27 52.1(3)
C39 N4 N5 N6 -10.1(4)
B2 N4 N5 N6 -175.4(2)
N4 N5 N6 C36 -14.0(4)
N4 N5 N6 C33 178.0(2)
N5 N6 C33 C34 -31.6(3)
C36 N6 C33 C34 159.8(3)
N5 N6 C33 C35 94.1(3)
C36 N6 C33 C35 -74.4(3)
N5 N6 C36 C38 -66.6(3)
C33 N6 C36 C38 100.2(3)
N5 N6 C36 C37 168.0(2)
C33 N6 C36 C37 -25.2(4)
N5 N4 C39 C40 -159.8(12)
B2 N4 C39 C40 5.7(14)
C50 C45 C46 F16 -177.2(2)
B2 C45 C46 F16 -3.8(4)
C50 C45 C46 C47 1.7(4)
B2 C45 C46 C47 175.2(2)
F16 C46 C47 F17 -0.7(4)
C45 C46 C47 F17 -179.7(2)
F16 C46 C47 C48 177.8(2)
C45 C46 C47 C48 -1.2(4)
F17 C47 C48 F18 -0.4(4)
C46 C47 C48 F18 -178.9(2)
F17 C47 C48 C49 179.0(2)
C46 C47 C48 C49 0.5(4)
F18 C48 C49 F19 -0.3(4)
C47 C48 C49 F19 -179.7(2)
F18 C48 C49 C50 179.0(2)
C47 C48 C49 C50 -0.4(4)
F19 C49 C50 F20 -0.1(3)
C48 C49 C50 F20 -179.3(2)
F19 C49 C50 C45 -179.7(2)
C48 C49 C50 C45 1.1(4)
C46 C45 C50 F20 178.7(2)
B2 C45 C50 F20 4.5(3)
C46 C45 C50 C49 -1.7(4)
B2 C45 C50 C49 -175.9(2)
C56 C51 C52 F21 176.9(2)
B2 C51 C52 F21 4.3(4)
C56 C51 C52 C53 -1.3(4)
B2 C51 C52 C53 -173.9(3)
F21 C52 C53 F22 1.0(4)
C51 C52 C53 F22 179.3(2)
F21 C52 C53 C54 -177.9(3)
C51 C52 C53 C54 0.4(4)
F22 C53 C54 F23 0.5(5)
C52 C53 C54 F23 179.4(3)
F22 C53 C54 C55 -178.1(3)
C52 C53 C54 C55 0.8(5)
F23 C54 C55 F24 1.4(5)
C53 C54 C55 F24 180.0(3)
F23 C54 C55 C56 -179.5(3)
C53 C54 C55 C56 -0.9(5)
F24 C55 C56 F25 -1.8(4)
C54 C55 C56 F25 179.0(3)
F24 C55 C56 C51 179.0(3)
C54 C55 C56 C51 -0.1(4)
C52 C51 C56 F25 -178.0(2)
B2 C51 C56 F25 -4.7(4)
C52 C51 C56 C55 1.2(4)
B2 C51 C56 C55 174.4(2)
C62 C57 C58 F26 -177.7(2)
B2 C57 C58 F26 -4.9(4)
C62 C57 C58 C59 1.2(4)
B2 C57 C58 C59 174.0(2)
F26 C58 C59 F27 -1.0(3)
C57 C58 C59 F27 -180.0(2)
F26 C58 C59 C60 177.4(2)
C57 C58 C59 C60 -1.5(4)
F27 C59 C60 F28 0.4(4)
C58 C59 C60 F28 -178.1(2)
F27 C59 C60 C61 179.3(2)
C58 C59 C60 C61 0.8(4)
F28 C60 C61 F29 0.2(4)
C59 C60 C61 F29 -178.7(2)
F28 C60 C61 C62 179.0(2)
C59 C60 C61 C62 0.1(4)
F29 C61 C62 F30 -0.4(4)
C60 C61 C62 F30 -179.2(2)
F29 C61 C62 C57 178.3(2)
C60 C61 C62 C57 -0.5(4)
C58 C57 C62 F30 178.5(2)
B2 C57 C62 F30 5.3(4)
C58 C57 C62 C61 -0.2(4)
B2 C57 C62 C61 -173.4(2)
N5 N4 B2 C45 -125.2(2)
C39 N4 B2 C45 67.8(3)
N5 N4 B2 C57 -10.7(3)
C39 N4 B2 C57 -177.7(2)
N5 N4 B2 C51 112.6(2)
C39 N4 B2 C51 -54.5(3)
C46 C45 B2 N4 9.5(4)
C50 C45 B2 N4 -177.2(2)
C46 C45 B2 C57 -107.7(3)
C50 C45 B2 C57 65.6(3)
C46 C45 B2 C51 124.1(3)
C50 C45 B2 C51 -62.6(3)
C58 C57 B2 N4 127.6(3)
C62 C57 B2 N4 -60.0(3)
C58 C57 B2 C45 -113.8(3)
C62 C57 B2 C45 58.6(3)
C58 C57 B2 C51 13.4(4)
C62 C57 B2 C51 -174.2(2)
C52 C51 B2 N4 111.4(3)
C56 C51 B2 N4 -60.8(3)
C52 C51 B2 C45 -8.3(4)
C56 C51 B2 C45 179.4(2)
C52 C51 B2 C57 -130.4(3)
C56 C51 B2 C57 57.3(3)
